data_4510511
loop_
_publ_author_name
'Phukan, Nithi'
'Baruah, Jubaraj B.'

_publ_section_title
;
 Polymorphs of 1-(5-Methylthiazol-2-yl)-3-phenylthiourea and Various
 Anion-Assisted Assemblies of Two Positional Isomers
;
_journal_issue 5
_journal_name_full 'Crystal Growth &amp; Design'
_journal_page_first 2640
_journal_paper_doi 10.1021/cg5003379
_journal_volume 14
_journal_year 2014
_chemical_formula_sum 'C11 H12 Br N3 S2'
_chemical_formula_weight 330.28
_chemical_name_systematic
; 
 ? 
;
_space_group_IT_number 15
_symmetry_cell_setting monoclinic
_symmetry_space_group_name_Hall '-I 2yc'
_symmetry_space_group_name_H-M 'I 1 2/c 1'
_atom_sites_solution_hydrogens geom
_atom_sites_solution_primary direct
_atom_sites_solution_secondary difmap
_audit_creation_method SHELXL-97
_cell_angle_alpha 90.00
_cell_angle_beta 95.947(3)
_cell_angle_gamma 90.00
_cell_formula_units_Z 8
_cell_length_a 23.7103(11)
_cell_length_b 4.45641(17)
_cell_length_c 25.3321(7)
_cell_measurement_temperature 296(2)
_cell_volume 2662.26(18)
_computing_structure_refinement 'SHELXL-97 (Sheldrick, 1997)'
_computing_structure_solution 'SHELXS-97 (Sheldrick, 1990)'
_diffrn_ambient_temperature 296(2)
_diffrn_measured_fraction_theta_full 0.998
_diffrn_measured_fraction_theta_max 0.998
_diffrn_radiation_monochromator graphite
_diffrn_radiation_source 'fine-focus sealed tube'
_diffrn_radiation_type MoK\a
_diffrn_radiation_wavelength 0.71073
_diffrn_reflns_av_R_equivalents 0.0318
_diffrn_reflns_av_sigmaI/netI 0.0481
_diffrn_reflns_limit_h_max 22
_diffrn_reflns_limit_h_min -28
_diffrn_reflns_limit_k_max 5
_diffrn_reflns_limit_k_min -4
_diffrn_reflns_limit_l_max 30
_diffrn_reflns_limit_l_min -22
_diffrn_reflns_number 4634
_diffrn_reflns_theta_full 25.24
_diffrn_reflns_theta_max 25.24
_diffrn_reflns_theta_min 3.23
_exptl_absorpt_coefficient_mu 3.383
_exptl_absorpt_correction_T_max 0.666
_exptl_absorpt_correction_T_min 0.393
_exptl_absorpt_correction_type multi-scan
_exptl_absorpt_process_details multi-scan
_exptl_crystal_colour colorless
_exptl_crystal_density_diffrn 1.648
_exptl_crystal_density_method 'not measured'
_exptl_crystal_description needle
_exptl_crystal_F_000 1328
_exptl_crystal_size_max .32
_exptl_crystal_size_mid .24
_exptl_crystal_size_min .12
_refine_diff_density_max 0.284
_refine_diff_density_min -0.292
_refine_diff_density_rms 0.064
_refine_ls_extinction_method none
_refine_ls_goodness_of_fit_ref 1.020
_refine_ls_hydrogen_treatment mixed
_refine_ls_matrix_type full
_refine_ls_number_parameters 191
_refine_ls_number_reflns 2410
_refine_ls_number_restraints 5
_refine_ls_restrained_S_all 1.019
_refine_ls_R_factor_all 0.0540
_refine_ls_R_factor_gt 0.0358
_refine_ls_shift/su_max 0.001
_refine_ls_shift/su_mean 0.000
_refine_ls_structure_factor_coef Fsqd
_refine_ls_weighting_details 'calc w=1/[\s^2^(Fo^2^)+(0.0294P)^2^+1.3448P] where P=(Fo^2^+2Fc^2^)/3'
_refine_ls_weighting_scheme calc
_refine_ls_wR_factor_gt 0.0733
_refine_ls_wR_factor_ref 0.0832
_reflns_number_gt 1855
_reflns_number_total 2410
_reflns_threshold_expression >2sigma(I)
_cod_data_source_file 2a.cif
_cod_data_source_block 2a
_cod_depositor_comments 'Adding full bibliography for 4510508--4510523.cif.'
_cod_original_cell_volume 2662.26(17)
_cod_original_sg_symbol_H-M 'I 2/c '
_cod_database_code 4510511

loop_
_symmetry_equiv_pos_as_xyz
'x, y, z'
'-x, y, -z+1/2'
'x+1/2, y+1/2, z+1/2'
'-x+1/2, y+1/2, -z+1'
'-x, -y, -z'
'x, -y, z-1/2'
'-x+1/2, -y+1/2, -z+1/2'
'x+1/2, -y+1/2, z'

loop_
_atom_site_label
_atom_site_type_symbol
_atom_site_fract_x
_atom_site_fract_y
_atom_site_fract_z
_atom_site_U_iso_or_equiv
_atom_site_adp_type
_atom_site_occupancy
_atom_site_symmetry_multiplicity
_atom_site_calc_flag
_atom_site_refinement_flags
Br1 Br 0.329830(17) 0.13041(8) 0.506450(14) 0.05114(16) Uani 1 1 d .
S1 S 0.80671(4) 0.6678(2) 0.69197(3) 0.0497(3) Uani 1 1 d .
S2 S 0.70103(5) 0.3202(2) 0.69043(4) 0.0587(3) Uani 1 1 d .
N2 N 0.72692(14) 0.6140(7) 0.60543(11) 0.0474(8) Uani 1 1 d D
N3 N 0.64164(15) 0.3880(7) 0.59446(12) 0.0520(8) Uani 1 1 d D
N1 N 0.80719(14) 0.9022(7) 0.60185(12) 0.0479(8) Uani 1 1 d D
C2 C 0.86419(17) 0.8934(8) 0.67902(15) 0.0517(10) Uani 1 1 d .
C4 C 0.77590(17) 0.7247(8) 0.62854(13) 0.0422(9) Uani 1 1 d .
C1 C 0.91272(18) 0.9477(11) 0.72102(17) 0.0787(13) Uani 1 1 d .
H1A H 0.9402 1.0754 0.7070 0.118 Uiso 1 1 calc R
H1B H 0.9301 0.7597 0.7317 0.118 Uiso 1 1 calc R
H1C H 0.8989 1.0426 0.7511 0.118 Uiso 1 1 calc R
C5 C 0.68769(16) 0.4409(8) 0.62844(14) 0.0453(9) Uani 1 1 d .
C9 C 0.4845(2) -0.0141(12) 0.6051(2) 0.0752(14) Uani 1 1 d .
C3 C 0.85700(19) 0.9982(9) 0.62969(16) 0.0527(10) Uani 1 1 d .
C10 C 0.4938(2) 0.1664(12) 0.5643(2) 0.0803(15) Uani 1 1 d .
C8 C 0.5289(3) -0.0728(13) 0.6432(2) 0.0903(17) Uani 1 1 d .
C6 C 0.58999(18) 0.2441(8) 0.60076(15) 0.0512(10) Uani 1 1 d .
C7 C 0.5810(2) 0.0521(11) 0.64167(19) 0.0711(13) Uani 1 1 d .
C11 C 0.5464(2) 0.2931(12) 0.5615(2) 0.0766(14) Uani 1 1 d .
H3A H 0.8829(15) 1.122(6) 0.6145(14) 0.046(10) Uiso 1 1 d .
H2 H 0.7148(17) 0.688(8) 0.5745(10) 0.072(13) Uiso 1 1 d D
H1 H 0.7985(15) 0.960(8) 0.5700(9) 0.055(11) Uiso 1 1 d D
H3 H 0.6430(17) 0.469(8) 0.5643(8) 0.063(12) Uiso 1 1 d D
H11 H 0.5560(18) 0.409(8) 0.5363(17) 0.075(14) Uiso 1 1 d .
H7 H 0.6103(18) 0.001(9) 0.6663(17) 0.077(14) Uiso 1 1 d .
H10 H 0.466(2) 0.187(10) 0.5365(19) 0.093(17) Uiso 1 1 d .
H9 H 0.448(2) -0.105(10) 0.606(2) 0.107(19) Uiso 1 1 d .
H8 H 0.525(2) -0.203(11) 0.669(2) 0.107(19) Uiso 1 1 d .

loop_
_atom_site_aniso_label
_atom_site_aniso_U_11
_atom_site_aniso_U_22
_atom_site_aniso_U_33
_atom_site_aniso_U_23
_atom_site_aniso_U_13
_atom_site_aniso_U_12
Br1 0.0658(3) 0.0552(3) 0.0326(2) 0.00471(16) 0.00555(17) 0.00500(19)
S1 0.0564(6) 0.0624(6) 0.0302(5) 0.0042(4) 0.0043(4) 0.0117(5)
S2 0.0679(7) 0.0744(7) 0.0340(5) 0.0164(5) 0.0062(5) 0.0028(5)
N2 0.060(2) 0.0584(19) 0.0240(15) 0.0076(15) 0.0038(15) 0.0024(17)
N3 0.059(2) 0.067(2) 0.0299(17) 0.0069(16) 0.0053(16) -0.0055(18)
N1 0.061(2) 0.0528(19) 0.0312(17) 0.0055(16) 0.0110(16) 0.0054(17)
C2 0.053(2) 0.060(2) 0.043(2) -0.0072(19) 0.0093(18) 0.013(2)
C4 0.056(3) 0.0435(19) 0.0282(18) 0.0000(16) 0.0104(17) 0.0112(18)
C1 0.056(3) 0.118(4) 0.062(3) -0.016(3) 0.000(2) 0.004(3)
C5 0.057(3) 0.048(2) 0.0326(19) -0.0011(16) 0.0129(18) 0.0125(18)
C9 0.070(4) 0.072(3) 0.087(4) -0.004(3) 0.024(3) -0.006(3)
C3 0.053(3) 0.057(2) 0.050(2) -0.005(2) 0.017(2) 0.001(2)
C10 0.061(3) 0.097(4) 0.082(4) 0.014(3) -0.001(3) -0.002(3)
C8 0.094(5) 0.094(4) 0.084(4) 0.024(3) 0.015(3) -0.023(3)
C6 0.060(3) 0.053(2) 0.042(2) -0.0013(19) 0.012(2) 0.001(2)
C7 0.068(3) 0.084(3) 0.060(3) 0.018(3) 0.004(3) -0.017(3)
C11 0.068(3) 0.094(4) 0.068(3) 0.032(3) 0.005(3) -0.006(3)

loop_
_atom_type_symbol
_atom_type_description
_atom_type_scat_dispersion_real
_atom_type_scat_dispersion_imag
_atom_type_scat_source
C C 0.0033 0.0016 'International Tables Vol C Tables 4.2.6.8 and 6.1.1.4'
H H 0.0000 0.0000 'International Tables Vol C Tables 4.2.6.8 and 6.1.1.4'
N N 0.0061 0.0033 'International Tables Vol C Tables 4.2.6.8 and 6.1.1.4'
S S 0.1246 0.1234 'International Tables Vol C Tables 4.2.6.8 and 6.1.1.4'
Br Br -0.2901 2.4595 'International Tables Vol C Tables 4.2.6.8 and 6.1.1.4'

loop_
_geom_angle_atom_site_label_1
_geom_angle_atom_site_label_2
_geom_angle_atom_site_label_3
_geom_angle
C4 S1 C2 90.22(19)
C4 N2 C5 127.7(3)
C5 N3 C6 132.0(3)
C4 N1 C3 114.9(3)
C3 C2 C1 128.6(4)
C3 C2 S1 110.6(3)
C1 C2 S1 120.9(3)
N1 C4 N2 120.4(3)
N1 C4 S1 111.2(3)
N2 C4 S1 128.4(3)
N3 C5 N2 111.5(3)
N3 C5 S2 127.9(3)
N2 C5 S2 120.6(3)
C10 C9 C8 118.5(5)
C2 C3 N1 113.1(4)
C9 C10 C11 120.4(5)
C7 C8 C9 122.2(5)
C11 C6 C7 118.6(4)
C11 C6 N3 116.3(4)
C7 C6 N3 125.0(4)
C8 C7 C6 119.2(5)
C6 C11 C10 121.0(5)

loop_
_geom_bond_atom_site_label_1
_geom_bond_atom_site_label_2
_geom_bond_distance
S1 C4 1.714(3)
S1 C2 1.752(4)
S2 C5 1.659(4)
N2 C4 1.339(5)
N2 C5 1.383(5)
N3 C5 1.339(5)
N3 C6 1.406(5)
N1 C4 1.318(5)
N1 C3 1.379(5)
C2 C3 1.328(5)
C2 C1 1.504(5)
C9 C10 1.345(7)
C9 C8 1.377(7)
C10 C11 1.379(7)
C8 C7 1.359(7)
C6 C11 1.374(6)
C6 C7 1.378(6)
